data_4022856
loop_
_publ_author_name
'Josep Llu\'is Torres'
'Anna Carreras'
'Aurora Jim\'enez'
'Enric Brillas'
'Xavier Torrelles'
'Jordi Rius'
'Luis Juli\'a'

_publ_section_title
;
 Reducing Power of Simple Polyphenols by Electron-Transfer
 Reactions Using a New Stable Radical of the PTM Series,
 Tris(2,3,5,6-tetrachloro-4-nitrophenyl)methyl Radical
;
_journal_name_full 'Journal of Organic Chemistry'
_journal_page_first 3750
_journal_page_last 3756
_journal_paper_doi 10.1021/jo062665a
_journal_volume 72
_journal_year 2007
_chemical_formula_sum 'C19 Cl12 N3 O6'
_chemical_formula_weight 791.66
_chemical_name_systematic
; 
 ? 
;
_space_group_IT_number 15
_symmetry_cell_setting monoclinic
_symmetry_space_group_name_Hall '-C 2yc'
_symmetry_space_group_name_H-M 'C 1 2/c 1'
_atom_sites_solution_hydrogens geom
_atom_sites_solution_primary direct
_atom_sites_solution_secondary difmap
_audit_creation_method SHELXL
_cell_angle_alpha 90.00
_cell_angle_beta 95.87
_cell_angle_gamma 90.00
_cell_formula_units_Z 4
_cell_length_a 16.581
_cell_length_b 20.907
_cell_length_c 9.078
_cell_measurement_temperature 293(2)
_cell_volume 3130.5
_computing_structure_refinement 'SHELXL-93 (Sheldrick, 1993)'
_computing_structure_solution 'SHELXS-86 (Sheldrick, 1990)'
_diffrn_ambient_temperature 293(2)
_diffrn_radiation_monochromator graphite
_diffrn_radiation_source 'fine-focus sealed tube'
_diffrn_radiation_type MoK\a
_diffrn_radiation_wavelength 0.71073
_diffrn_reflns_av_R_equivalents 0.0000
_diffrn_reflns_av_sigmaI/netI 0.0214
_diffrn_reflns_limit_h_max 23
_diffrn_reflns_limit_h_min -23
_diffrn_reflns_limit_k_max 29
_diffrn_reflns_limit_k_min 0
_diffrn_reflns_limit_l_max 12
_diffrn_reflns_limit_l_min 0
_diffrn_reflns_number 4563
_diffrn_reflns_theta_max 29.98
_diffrn_reflns_theta_min 1.57
_exptl_absorpt_coefficient_mu 1.100
_exptl_crystal_density_diffrn 1.680
_exptl_crystal_F_000 1548
_refine_diff_density_max 1.214
_refine_diff_density_min -0.855
_refine_diff_density_rms 0.152
_refine_ls_extinction_method none
_refine_ls_goodness_of_fit_all 1.120
_refine_ls_goodness_of_fit_obs 1.228
_refine_ls_matrix_type full
_refine_ls_number_parameters 191
_refine_ls_number_reflns 4563
_refine_ls_number_restraints 0
_refine_ls_restrained_S_all 1.120
_refine_ls_restrained_S_obs 1.228
_refine_ls_R_factor_all 0.0924
_refine_ls_R_factor_obs 0.0776
_refine_ls_shift/esd_max 0.085
_refine_ls_shift/esd_mean 0.008
_refine_ls_structure_factor_coef Fsqd
_refine_ls_weighting_details 'w=1/[\s^2^(Fo^2^)+(0.1898P)^2^+1.1680P] where P=(Fo^2^+2Fc^2^)/3'
_refine_ls_weighting_scheme calc
_refine_ls_wR_factor_all 0.2723
_refine_ls_wR_factor_obs 0.2598
_reflns_number_observed 3485
_reflns_number_total 4563
_reflns_observed_criterion >2sigma(I)
_cod_data_source_file jo062665asi20070315_085423.cif
_cod_data_source_block 3
_cod_depositor_comments
;
The following automatic conversions were performed:

'_refine_ls_weighting_scheme' value 'calc
w=1/[\s^2^(Fo^2^)+(0.1898P)^2^+1.1680P] where P=(Fo^2^+2Fc^2^)/3' was
changed to 'calc'. New tag '_refine_ls_weighting_details' was
created. The value of the new tag was set to
'w=1/[\s^2^(Fo^2^)+(0.1898P)^2^+1.1680P] where P=(Fo^2^+2Fc^2^)/3'.

Automatic conversion script
Id: cif_fix_values 3143 2015-03-26 13:38:13Z robertas 
;
_cod_original_sg_symbol_H-M 'C 2/c'
_cod_database_code 4022856

loop_
_symmetry_equiv_pos_as_xyz
'x, y, z'
'-x, y, -z+1/2'
'x+1/2, y+1/2, z'
'-x+1/2, y+1/2, -z+1/2'
'-x, -y, -z'
'x, -y, z-1/2'
'-x+1/2, -y+1/2, -z'
'x+1/2, -y+1/2, z-1/2'

loop_
_atom_site_aniso_label
_atom_site_aniso_U_11
_atom_site_aniso_U_22
_atom_site_aniso_U_33
_atom_site_aniso_U_23
_atom_site_aniso_U_13
_atom_site_aniso_U_12
Cl1 0.1085(10) 0.0843(8) 0.0869(8) -0.0228(6) 0.0178(7) -0.0550(7)
Cl2 0.1017(9) 0.0735(7) 0.0509(5) -0.0158(4) 0.0208(5) -0.0248(6)
Cl3 0.0606(5) 0.0644(6) 0.0515(5) -0.0118(3) 0.0031(3) -0.0150(4)
Cl4 0.0855(8) 0.0974(8) 0.0491(5) -0.0049(5) 0.0236(5) -0.0176(6)
Cl5 0.0446(5) 0.0763(6) 0.0760(6) 0.0031(5) -0.0039(4) 0.0043(4)
Cl6 0.0859(8) 0.0748(7) 0.0993(9) -0.0077(6) 0.0041(7) -0.0413(6)
C1 0.046(2) 0.051(2) 0.058(2) 0.0096(13) 0.0099(13) -0.0076(12)
C2 0.057(2) 0.047(2) 0.060(2) -0.0022(14) 0.0065(14) -0.0170(14)
C3 0.059(2) 0.0421(15) 0.0452(14) -0.0031(11) 0.0101(13) -0.0066(12)
C4 0.0427(14) 0.0353(12) 0.0455(14) 0.0013(10) 0.0099(11) -0.0030(10)
C5 0.0422(14) 0.0429(14) 0.0447(14) -0.0020(11) 0.0052(11) -0.0014(10)
C6 0.048(2) 0.051(2) 0.0439(14) 0.0029(12) 0.0081(12) -0.0023(12)
C7 0.060(3) 0.032(2) 0.096(4) 0.000 0.043(3) 0.000
C8 0.039(2) 0.034(2) 0.046(2) 0.000 0.0112(14) 0.000
C9 0.0403(13) 0.0430(14) 0.0502(15) 0.0007(11) 0.0068(11) -0.0028(11)
C10 0.061(2) 0.044(2) 0.055(2) -0.0038(12) 0.0136(14) -0.0137(13)
C11 0.081(3) 0.030(2) 0.055(2) 0.000 0.023(2) 0.000
N1 0.060(2) 0.064(2) 0.068(2) 0.009(2) 0.0168(14) -0.0148(15)
N2 0.118(5) 0.031(2) 0.088(4) 0.000 0.038(3) 0.000
O1 0.061(2) 0.105(3) 0.117(3) 0.014(2) 0.030(2) -0.008(2)
O2 0.093(3) 0.089(3) 0.143(4) 0.056(3) 0.028(2) -0.012(2)
O3 0.200(6) 0.045(2) 0.126(4) -0.029(2) 0.067(4) -0.005(2)

loop_
_atom_site_label
_atom_site_type_symbol
_atom_site_fract_x
_atom_site_fract_y
_atom_site_fract_z
_atom_site_U_iso_or_equiv
_atom_site_thermal_displace_type
_atom_site_occupancy
_atom_site_calc_flag
_atom_site_refinement_flags
Cl1 Cl 0.28075(10) 0.08208(7) -0.2825(2) 0.0927(5) Uani 1 d .
Cl2 Cl 0.40408(8) 0.16151(6) -0.43815(11) 0.0745(4) Uani 1 d .
Cl3 Cl 0.47218(6) 0.29836(5) 0.06508(10) 0.0590(3) Uani 1 d .
Cl4 Cl 0.33985(8) 0.22315(7) 0.20778(11) 0.0762(4) Uani 1 d .
Cl5 Cl 0.65371(5) 0.32852(5) -0.11635(12) 0.0663(3) Uani 1 d .
Cl6 Cl 0.65232(8) 0.47627(6) -0.1215(2) 0.0870(4) Uani 1 d .
C1 C 0.3214(2) 0.1563(2) -0.0459(4) 0.0514(7) Uani 1 d .
C2 C 0.3349(2) 0.1421(2) -0.1886(4) 0.0547(8) Uani 1 d .
C3 C 0.3919(2) 0.1774(2) -0.2570(3) 0.0484(7) Uani 1 d .
C4 C 0.4364(2) 0.22692(13) -0.1807(3) 0.0408(6) Uani 1 d .
C5 C 0.4190(2) 0.24078(15) -0.0361(3) 0.0432(6) Uani 1 d .
C6 C 0.3610(2) 0.2058(2) 0.0314(4) 0.0474(7) Uani 1 d .
C7 C 0.5000 0.2625(2) -0.2500 0.0605(14) Uani 1 d S
C8 C 0.5000 0.3334(2) -0.2500 0.0392(8) Uani 1 d S
C9 C 0.5687(2) 0.36768(15) -0.1940(3) 0.0444(6) Uani 1 d .
C10 C 0.5690(2) 0.4351(2) -0.1944(4) 0.0525(7) Uani 1 d .
C11 C 0.5000 0.4657(2) -0.2500 0.0545(11) Uani 1 d S
N1 N 0.2629(2) 0.1168(2) 0.0278(4) 0.0632(8) Uani 1 d .
N2 N 0.5000 0.5372(2) -0.2500 0.077(2) Uani 1 d S
O1 O 0.1954(2) 0.1359(2) 0.0281(5) 0.0932(11) Uani 1 d .
O2 O 0.2873(3) 0.0663(2) 0.0778(6) 0.107(2) Uani 1 d .
O3 O 0.4720(4) 0.5627(2) -0.1492(6) 0.120(2) Uani 1 d .
04 O 0.5000 0.1067(3) 0.2500 0.103(2) Uiso 1 d S
O5 O 0.5000 0.0000 0.5000 0.103(2) Uiso 0.256(15) d SP
O6 O 0.4934(11) -0.0219(8) 0.3391(18) 0.103(2) Uiso 0.269(11) d P

loop_
_atom_type_symbol
_atom_type_description
_atom_type_scat_dispersion_real
_atom_type_scat_dispersion_imag
_atom_type_scat_source
C C 0.0030 0.0020 'International Tables Vol C Tables 4.2.6.8 and 6.1.1.4'
Cl Cl 0.1480 0.1590 'International Tables Vol C Tables 4.2.6.8 and 6.1.1.4'
N N 0.0060 0.0030 'International Tables Vol C Tables 4.2.6.8 and 6.1.1.4'
O O 0.0110 0.0060 'International Tables Vol C Tables 4.2.6.8 and 6.1.1.4'

loop_
_geom_angle_atom_site_label_1
_geom_angle_atom_site_label_2
_geom_angle_atom_site_label_3
_geom_angle
_geom_angle_site_symmetry_1
_geom_angle_site_symmetry_3
C2 C1 C6 121.9(3) . .
C2 C1 N1 118.9(3) . .
C6 C1 N1 119.2(3) . .
C1 C2 C3 119.3(3) . .
C1 C2 Cl1 120.0(3) . .
C3 C2 Cl1 120.7(3) . .
C2 C3 C4 121.0(3) . .
C2 C3 Cl2 118.4(3) . .
C4 C3 Cl2 120.5(2) . .
C5 C4 C3 117.6(3) . .
C5 C4 C7 121.2(3) . .
C3 C4 C7 121.2(3) . .
C6 C5 C4 121.3(3) . .
C6 C5 Cl3 118.3(2) . .
C4 C5 Cl3 120.3(2) . .
C1 C6 C5 118.9(3) . .
C1 C6 Cl4 120.2(3) . .
C5 C6 Cl4 120.9(3) . .
C4 C7 C4 119.8(4) . 2_654
C4 C7 C8 120.1(2) . .
C4 C7 C8 120.1(2) 2_654 .
C9 C8 C9 118.3(4) . 2_654
C9 C8 C7 120.9(2) . .
C9 C8 C7 120.9(2) 2_654 .
C8 C9 C10 121.0(3) . .
C8 C9 Cl5 120.6(2) . .
C10 C9 Cl5 118.4(3) . .
C11 C10 C9 117.8(3) . .
C11 C10 Cl6 121.7(3) . .
C9 C10 Cl6 120.5(3) . .
C10 C11 C10 124.1(4) 2_654 .
C10 C11 N2 118.0(2) 2_654 .
C10 C11 N2 118.0(2) . .
O1 N1 O2 125.1(4) . .
O1 N1 C1 118.2(4) . .
O2 N1 C1 116.6(4) . .
O3 N2 O3 127.0(5) . 2_654
O3 N2 C11 116.5(3) . .
O3 N2 C11 116.5(3) 2_654 .
O6 O5 O6 180.000(3) . 5_656
O5 O6 O6 158.9(12) . 2_655

loop_
_geom_bond_atom_site_label_1
_geom_bond_atom_site_label_2
_geom_bond_distance
_geom_bond_site_symmetry_2
Cl1 C2 1.717(3) .
Cl2 C3 1.710(3) .
Cl3 C5 1.705(3) .
Cl4 C6 1.713(3) .
Cl5 C9 1.717(3) .
Cl6 C10 1.703(4) .
C1 C2 1.370(5) .
C1 C6 1.378(5) .
C1 N1 1.484(4) .
C2 C3 1.395(4) .
C3 C4 1.411(4) .
C4 C5 1.402(4) .
C4 C7 1.481(3) .
C5 C6 1.399(4) .
C7 C4 1.481(3) 2_654
C7 C8 1.483(6) .
C8 C9 1.397(4) .
C8 C9 1.397(4) 2_654
C9 C10 1.410(5) .
C10 C11 1.361(5) .
C11 C10 1.361(5) 2_654
C11 N2 1.495(6) .
N1 O1 1.189(5) .
N1 O2 1.203(6) .
N2 O3 1.194(4) .
N2 O3 1.194(4) 2_654
O5 O6 1.52(2) .
O5 O6 1.52(2) 5_656
O6 O6 1.65(3) 2_655
